data_4505170
loop_
_publ_author_name
'Zhou, Zhao-Hui'
'Yang, Jin-Mei'
'Wan, Hui-Lin'

_publ_section_title
;
 Diamine Substitution Reactions of Tetrahydrate Succinato Nickel, Cobalt,
 and Zinc Coordination Polymers
;
_journal_issue 5
_journal_name_full 'Crystal Growth &amp; Design'
_journal_page_first 1825
_journal_paper_doi 10.1021/cg050150r
_journal_volume 5
_journal_year 2005
_chemical_formula_sum 'C14 H18 Co N2 O7'
_chemical_formula_weight 385.23
_chemical_name_common 'bipyridine succinato cobalt'
_chemical_name_systematic
; 
 ? 
;
_space_group_IT_number 14
_symmetry_cell_setting monoclinic
_symmetry_space_group_name_Hall '-P 2ybc'
_symmetry_space_group_name_H-M 'P 1 21/c 1'
_atom_sites_solution_hydrogens geom
_atom_sites_solution_primary direct
_atom_sites_solution_secondary difmap
_audit_creation_method SHELXL-97
_cell_angle_alpha 90.00
_cell_angle_beta 94.1930(10)
_cell_angle_gamma 90.00
_cell_formula_units_Z 4
_cell_length_a 8.1405(3)
_cell_length_b 11.4833(5)
_cell_length_c 17.0073(7)
_cell_measurement_temperature 296(2)
_cell_measurement_theta_max 27.98
_cell_measurement_theta_min 2.14
_cell_volume 1585.58(11)
_computing_cell_refinement 'SMART (Bruker, 1998)'
_computing_data_collection 'SMART (Bruker, 1998)'
_computing_data_reduction 'SMART (Bruker, 1998)'
_computing_molecular_graphics 'ORTEP-II (Johnson, 1976)'
_computing_publication_material 'SHELXL-97 (Sheldrick, 1997)'
_computing_structure_refinement 'SHELXL-97 (Sheldrick, 1997)'
_computing_structure_solution 'SHELXS-97 (Sheldrick, 1990)'
_diffrn_ambient_temperature 296(2)
_diffrn_measured_fraction_theta_full 0.974
_diffrn_measured_fraction_theta_max 0.974
_diffrn_measurement_device_type 'Smart Apex Bruker CCD'
_diffrn_radiation_monochromator graphite
_diffrn_radiation_source 'fine-focus sealed tube'
_diffrn_radiation_type MoK\a
_diffrn_radiation_wavelength 0.71073
_diffrn_reflns_av_R_equivalents 0.0775
_diffrn_reflns_av_sigmaI/netI 0.0421
_diffrn_reflns_limit_h_max 10
_diffrn_reflns_limit_h_min -10
_diffrn_reflns_limit_k_max 15
_diffrn_reflns_limit_k_min -15
_diffrn_reflns_limit_l_max 21
_diffrn_reflns_limit_l_min -22
_diffrn_reflns_number 17754
_diffrn_reflns_theta_full 27.98
_diffrn_reflns_theta_max 27.98
_diffrn_reflns_theta_min 2.14
_exptl_absorpt_coefficient_mu 1.122
_exptl_absorpt_correction_T_max 0.8771
_exptl_absorpt_correction_T_min 0.7515
_exptl_absorpt_correction_type multi-scan
_exptl_absorpt_process_details 'SDABS (Sheldrick, 1997)'
_exptl_crystal_colour yellow
_exptl_crystal_density_diffrn 1.614
_exptl_crystal_density_method 'not measured'
_exptl_crystal_description block
_exptl_crystal_F_000 796
_exptl_crystal_size_max 0.27
_exptl_crystal_size_mid 0.24
_exptl_crystal_size_min 0.12
_refine_diff_density_max 0.405
_refine_diff_density_min -0.378
_refine_diff_density_rms 0.066
_refine_ls_extinction_method none
_refine_ls_goodness_of_fit_ref 1.063
_refine_ls_hydrogen_treatment mixed
_refine_ls_matrix_type full
_refine_ls_number_parameters 241
_refine_ls_number_reflns 3737
_refine_ls_number_restraints 0
_refine_ls_restrained_S_all 1.063
_refine_ls_R_factor_all 0.0461
_refine_ls_R_factor_gt 0.0402
_refine_ls_shift/su_max 0.001
_refine_ls_shift/su_mean 0.000
_refine_ls_structure_factor_coef Fsqd
_refine_ls_weighting_details 'calc w=1/[\s^2^(Fo^2^)+(0.0499P)^2^+0.4411P] where P=(Fo^2^+2Fc^2^)/3'
_refine_ls_weighting_scheme calc
_refine_ls_wR_factor_gt 0.0967
_refine_ls_wR_factor_ref 0.1002
_reflns_number_gt 3329
_reflns_number_total 3737
_reflns_threshold_expression >2sigma(I)
_cod_data_source_file cg050150rsi20050413_123510.cif
_cod_data_source_block sad
_cod_depositor_comments
;
The following automatic conversions were performed:

'_exptl_absorpt_correction_type' value 'Multi-scan' changed to
'multi-scan' according to
/home/saulius/struct/CIF-dictionaries/cif_core.dic dictionary named
'cif_core.dic' version 2.4.1 from 2010-06-29.

Automatic conversion script
Id: cif_fix_values 1715 2011-07-08 13:25:40Z adriana 
;
_cod_original_sg_symbol_H-M p21/c
_cod_database_code 4505170

loop_
_symmetry_equiv_pos_as_xyz
'x, y, z'
'-x, y+1/2, -z+1/2'
'-x, -y, -z'
'x, -y-1/2, z-1/2'

loop_
_atom_site_label
_atom_site_type_symbol
_atom_site_fract_x
_atom_site_fract_y
_atom_site_fract_z
_atom_site_U_iso_or_equiv
_atom_site_adp_type
_atom_site_occupancy
_atom_site_symmetry_multiplicity
_atom_site_calc_flag
_atom_site_refinement_flags
Co1 Co 0.30376(3) 0.20587(2) 0.835901(15) 0.02625(11) Uani 1 1 d .
N1 N 0.2174(2) 0.05676(15) 0.89475(10) 0.0314(4) Uani 1 1 d .
N2 N 0.4034(2) 0.22994(16) 0.95416(10) 0.0320(4) Uani 1 1 d .
O1 O 0.19861(17) 0.15923(13) 0.72581(8) 0.0326(3) Uani 1 1 d .
O2 O 0.3555(2) 0.00770(15) 0.70207(11) 0.0536(5) Uani 1 1 d .
O3 O -0.1389(2) -0.02242(16) 0.66409(14) 0.0676(6) Uani 1 1 d .
O4 O -0.08510(18) -0.20760(12) 0.63979(10) 0.0368(4) Uani 1 1 d .
O1W O 0.3898(2) 0.35926(15) 0.78834(11) 0.0427(4) Uani 1 1 d .
O2W O 0.5273(2) 0.11538(16) 0.81643(10) 0.0368(4) Uani 1 1 d .
O3W O 0.8231(3) 0.1787(2) 0.76462(17) 0.0687(7) Uani 1 1 d .
C1 C 0.2408(2) 0.07690(17) 0.68333(12) 0.0307(4) Uani 1 1 d .
C2 C 0.1482(3) 0.05896(19) 0.60425(12) 0.0348(5) Uani 1 1 d .
H2A H 0.2184 0.0804 0.5629 0.042 Uiso 1 1 calc R
H2B H 0.0525 0.1095 0.6001 0.042 Uiso 1 1 calc R
C3 C 0.0926(3) -0.06689(18) 0.59233(12) 0.0334(4) Uani 1 1 d .
H3A H 0.0668 -0.0801 0.5365 0.040 Uiso 1 1 calc R
H3B H 0.1836 -0.1178 0.6092 0.040 Uiso 1 1 calc R
C4 C -0.0554(2) -0.10027(18) 0.63613(12) 0.0307(4) Uani 1 1 d .
C5 C 0.1210(3) -0.02668(19) 0.86189(14) 0.0396(5) Uani 1 1 d .
H5A H 0.0873 -0.0206 0.8086 0.048 Uiso 1 1 calc R
C6 C 0.0688(3) -0.1214(2) 0.90316(17) 0.0482(6) Uani 1 1 d .
H6A H 0.0017 -0.1779 0.8783 0.058 Uiso 1 1 calc R
C7 C 0.1184(3) -0.1301(2) 0.98166(18) 0.0517(7) Uani 1 1 d .
H7A H 0.0843 -0.1927 1.0111 0.062 Uiso 1 1 calc R
C8 C 0.2186(3) -0.0459(2) 1.01651(15) 0.0458(6) Uani 1 1 d .
H8A H 0.2545 -0.0517 1.0695 0.055 Uiso 1 1 calc R
C9 C 0.2662(3) 0.04835(19) 0.97194(12) 0.0336(5) Uani 1 1 d .
C10 C 0.3695(3) 0.1452(2) 1.00511(12) 0.0346(5) Uani 1 1 d .
C11 C 0.4290(3) 0.1499(2) 1.08347(14) 0.0476(6) Uani 1 1 d .
H11A H 0.4025 0.0916 1.1183 0.057 Uiso 1 1 calc R
C12 C 0.5273(3) 0.2412(3) 1.10935(15) 0.0538(7) Uani 1 1 d .
H12A H 0.5685 0.2451 1.1617 0.065 Uiso 1 1 calc R
C13 C 0.5642(3) 0.3265(3) 1.05726(16) 0.0499(6) Uani 1 1 d .
H13A H 0.6321 0.3885 1.0735 0.060 Uiso 1 1 calc R
C14 C 0.4989(3) 0.3189(2) 0.98032(14) 0.0407(5) Uani 1 1 d .
H14A H 0.5220 0.3778 0.9452 0.049 Uiso 1 1 calc R
H1W1 H 0.318(4) 0.402(3) 0.7997(18) 0.058(9) Uiso 1 1 d .
H2W1 H 0.601(4) 0.142(3) 0.8025(17) 0.049(9) Uiso 1 1 d .
H2W2 H 0.488(4) 0.074(3) 0.7765(19) 0.063(9) Uiso 1 1 d .
H3W1 H 0.856(5) 0.139(4) 0.736(2) 0.081(13) Uiso 1 1 d .
H1W2 H 0.484(4) 0.393(3) 0.7991(18) 0.063(9) Uiso 1 1 d .
H3W2 H 0.908(5) 0.211(3) 0.792(2) 0.095(14) Uiso 1 1 d .

loop_
_atom_site_aniso_label
_atom_site_aniso_U_11
_atom_site_aniso_U_22
_atom_site_aniso_U_33
_atom_site_aniso_U_23
_atom_site_aniso_U_13
_atom_site_aniso_U_12
Co1 0.02563(16) 0.02396(16) 0.02938(16) 0.00119(10) 0.00350(10) -0.00121(10)
N1 0.0322(9) 0.0272(9) 0.0354(9) 0.0044(7) 0.0073(7) 0.0029(7)
N2 0.0299(9) 0.0340(9) 0.0322(9) -0.0032(7) 0.0042(7) 0.0018(7)
O1 0.0325(7) 0.0319(8) 0.0330(7) -0.0033(6) -0.0002(6) 0.0025(6)
O2 0.0424(9) 0.0441(10) 0.0715(12) -0.0213(9) -0.0153(8) 0.0149(8)
O3 0.0529(11) 0.0325(9) 0.1227(18) -0.0227(10) 0.0412(11) -0.0077(8)
O4 0.0309(8) 0.0266(8) 0.0536(9) 0.0018(7) 0.0081(7) -0.0010(6)
O1W 0.0359(9) 0.0323(9) 0.0609(11) 0.0072(8) 0.0107(8) -0.0061(8)
O2W 0.0290(8) 0.0424(9) 0.0391(9) -0.0027(8) 0.0029(7) 0.0023(7)
O3W 0.0352(10) 0.0730(15) 0.0994(19) -0.0342(14) 0.0138(11) -0.0086(10)
C1 0.0280(9) 0.0259(10) 0.0383(11) 0.0005(8) 0.0035(8) -0.0044(8)
C2 0.0405(11) 0.0297(11) 0.0344(11) 0.0001(9) 0.0042(9) -0.0085(9)
C3 0.0362(11) 0.0298(10) 0.0345(10) -0.0054(9) 0.0033(8) -0.0044(9)
C4 0.0269(9) 0.0279(10) 0.0368(10) -0.0035(8) -0.0013(8) -0.0016(8)
C5 0.0419(12) 0.0321(11) 0.0457(12) 0.0005(10) 0.0087(10) -0.0031(9)
C6 0.0480(14) 0.0288(11) 0.0697(17) 0.0026(11) 0.0171(12) -0.0061(10)
C7 0.0537(15) 0.0326(12) 0.0717(18) 0.0187(12) 0.0237(13) 0.0041(11)
C8 0.0493(14) 0.0449(14) 0.0447(13) 0.0156(11) 0.0144(11) 0.0119(11)
C9 0.0309(10) 0.0339(11) 0.0370(11) 0.0060(9) 0.0099(8) 0.0100(9)
C10 0.0310(10) 0.0399(12) 0.0337(11) 0.0024(9) 0.0071(8) 0.0115(9)
C11 0.0513(14) 0.0591(16) 0.0324(11) 0.0024(11) 0.0029(10) 0.0098(12)
C12 0.0540(15) 0.0725(19) 0.0338(12) -0.0119(13) -0.0054(11) 0.0152(14)
C13 0.0404(13) 0.0565(16) 0.0522(15) -0.0202(13) -0.0016(11) 0.0027(12)
C14 0.0378(12) 0.0423(13) 0.0421(12) -0.0069(10) 0.0038(10) 0.0006(10)

loop_
_atom_type_symbol
_atom_type_description
_atom_type_scat_dispersion_real
_atom_type_scat_dispersion_imag
_atom_type_scat_source
C C 0.0033 0.0016 'International Tables Vol C Tables 4.2.6.8 and 6.1.1.4'
H H 0.0000 0.0000 'International Tables Vol C Tables 4.2.6.8 and 6.1.1.4'
N N 0.0061 0.0033 'International Tables Vol C Tables 4.2.6.8 and 6.1.1.4'
O O 0.0106 0.0060 'International Tables Vol C Tables 4.2.6.8 and 6.1.1.4'
Co Co 0.3494 0.9721 'International Tables Vol C Tables 4.2.6.8 and 6.1.1.4'

loop_
_geom_angle_atom_site_label_1
_geom_angle_atom_site_label_2
_geom_angle_atom_site_label_3
_geom_angle
_geom_angle_site_symmetry_1
_geom_angle_site_symmetry_3
O1 Co1 O1W 89.77(7) . .
O1 Co1 O4 90.00(6) . 2_556
O1W Co1 O4 89.43(7) . 2_556
O1 Co1 N1 95.06(6) . .
O1W Co1 N1 174.75(7) . .
O4 Co1 N1 88.53(6) 2_556 .
O1 Co1 N2 172.00(6) . .
O1W Co1 N2 98.13(7) . .
O4 Co1 N2 91.28(7) 2_556 .
N1 Co1 N2 77.09(7) . .
O1 Co1 O2W 91.97(6) . .
O1W Co1 O2W 92.11(7) . .
O4 Co1 O2W 177.50(6) 2_556 .
N1 Co1 O2W 89.77(7) . .
N2 Co1 O2W 86.55(7) . .
C5 N1 C9 118.61(19) . .
C5 N1 Co1 125.79(14) . .
C9 N1 Co1 115.60(14) . .
C14 N2 C10 118.64(19) . .
C14 N2 Co1 125.73(16) . .
C10 N2 Co1 115.60(14) . .
C1 O1 Co1 127.15(13) . .
C4 O4 Co1 129.81(14) . 2_546
O2 C1 O1 124.3(2) . .
O2 C1 C2 117.15(19) . .
O1 C1 C2 118.53(19) . .
C1 C2 C3 111.88(17) . .
C4 C3 C2 114.49(17) . .
O3 C4 O4 125.1(2) . .
O3 C4 C3 119.06(19) . .
O4 C4 C3 115.84(18) . .
N1 C5 C6 123.1(2) . .
C7 C6 C5 118.3(2) . .
C6 C7 C8 119.5(2) . .
C7 C8 C9 119.5(2) . .
N1 C9 C8 120.8(2) . .
N1 C9 C10 115.86(18) . .
C8 C9 C10 123.3(2) . .
N2 C10 C11 121.2(2) . .
N2 C10 C9 115.83(18) . .
C11 C10 C9 123.0(2) . .
C12 C11 C10 119.6(2) . .
C13 C12 C11 119.3(2) . .
C12 C13 C14 118.8(3) . .
N2 C14 C13 122.5(2) . .

loop_
_geom_bond_atom_site_label_1
_geom_bond_atom_site_label_2
_geom_bond_distance
_geom_bond_site_symmetry_2
Co1 O1 2.0714(14) .
Co1 O1W 2.0809(16) .
Co1 O4 2.1058(15) 2_556
Co1 N1 2.1285(17) .
Co1 N2 2.1310(18) .
Co1 O2W 2.1418(16) .
N1 C5 1.335(3) .
N1 C9 1.347(3) .
N2 C14 1.340(3) .
N2 C10 1.345(3) .
O1 C1 1.253(2) .
O2 C1 1.250(3) .
O3 C4 1.239(3) .
O4 C4 1.259(2) .
O4 Co1 2.1058(15) 2_546
C1 C2 1.507(3) .
C2 C3 1.523(3) .
C3 C4 1.511(3) .
C5 C6 1.378(3) .
C6 C7 1.370(4) .
C7 C8 1.372(4) .
C8 C9 1.392(3) .
C9 C10 1.481(3) .
C10 C11 1.385(3) .
C11 C12 1.372(4) .
C12 C13 1.369(4) .
C13 C14 1.379(4) .
